data_4507937
loop_
_publ_author_name
'Cabus, S.'
'Bogaerts, K.'
'Van Mechelen, J.'
'Smet, M.'
'Goderis, B.'

_publ_section_title
;
 Monotropic Polymorphism in Ester-Based Phase Change Materials from Fatty
 Acids and 1,4-Butanediol
;
_journal_issue 8
_journal_name_full 'Crystal Growth &amp; Design'
_journal_page_first 3438
_journal_paper_doi 10.1021/cg400339z
_journal_volume 13
_journal_year 2013
_chemical_formula_moiety 'C40 H78 O4'
_chemical_formula_structural 'C40 H78 O4'
_chemical_formula_sum 'C40 H78 O4'
_chemical_formula_weight 623.06
_chemical_melting_point 322
_chemical_name_common "\b' 1,4 butanediol distearate"
_space_group_IT_number 14
_symmetry_cell_setting monoclinic
_symmetry_Int_Tables_number 14
_symmetry_space_group_name_Hall '-P 2yab'
_symmetry_space_group_name_H-M 'P 1 21/a 1'
_audit_creation_date 2009-06-26T16:31
_audit_creation_method 'from EXP file using GSAS2CIF'
_audit_update_record ' 2009-06-26T16:31  Initial CIF as created by GSAS2CIF'
_cell_angle_alpha 90.0
_cell_angle_beta 92.465(15)
_cell_angle_gamma 90.0
_cell_formula_units_Z 4
_cell_length_a 5.05088(25)
_cell_length_b 14.7935(6)
_cell_length_c 51.933(6)
_cell_measurement_temperature 293
_cell_volume 3876.9(5)
_computing_structure_refinement GSAS
_diffrn_ambient_temperature 293
_diffrn_detector stripdetector
_diffrn_detector_type 'PANalytical X'celerator'
_diffrn_measurement_device_type 'PANalytical X'pertPro MPD'
_diffrn_radiation_polarisn_ratio 0.95
_diffrn_radiation_probe x-ray
_diffrn_radiation_type 'Cu K\a'
_diffrn_radiation_wavelength 1.5418
_diffrn_source 'sealed tube'
_diffrn_source_type 'PANalytical LFF tube'
_exptl_absorpt_correction_T_max 1.00000
_exptl_absorpt_correction_T_min 1.00000
_exptl_absorpt_process_details
;   GSAS Absorption/surface roughness correction: function number 0
 No correction is applied.
;
_exptl_crystal_colour colourless
_exptl_crystal_density_diffrn 1.068
_exptl_crystal_description powder
_exptl_crystal_recrystallization_method 'crystallized from melt'
_pd_block_id 2009-06-26T16:31|BD18-BPR-SML-P21_A|J.B._van_Mechelen|PANalytical_Xpert
_pd_calc_method 'Rietveld Refinement'
_pd_char_colour colourless
_pd_char_particle_morphology powder
_pd_instr_location ' ?'
_pd_meas_2theta_range_inc 0.017
_pd_meas_2theta_range_max 59.9904
_pd_meas_2theta_range_min 1.0004
_pd_meas_number_of_points 3471
_pd_meas_scan_method step
_pd_phase_name "\b' 1,4 butanediol distearate"
_pd_proc_2theta_range_inc 0.017
_pd_proc_2theta_range_max 59.98431
_pd_proc_2theta_range_min 0.99431
_pd_proc_info_datetime 2009-06-26T16:31:09
_pd_proc_info_excluded_regions ' ?'
_pd_proc_ls_background_function
;   GSAS Background function number 1 with 14 terms.
 Shifted Chebyshev function of 1st kind
      1:    707.130     2:   -585.463     3:    86.7556     4:   -36.2419    
      5:    144.722     6:   -213.488     7:    150.481     8:   -39.3932    
      9:    35.6743    10:   -96.1370    11:    131.993    12:   -58.2463    
     13:    19.6016    14:    4.56658    
;
_pd_proc_ls_peak_cutoff 0.00100
_pd_proc_ls_profile_function
;
 CW Profile function number 4 with  21 terms
 Pseudovoigt profile coefficients as parameterized in
 P. Thompson, D.E. Cox & J.B. Hastings (1987). J. Appl. Cryst.,20,79-83.
 Asymmetry correction of L.W. Finger, D.E. Cox & A. P. Jephcoat (1994).
 J. Appl. Cryst.,27,892-900.
 Microstrain broadening by P.W. Stephens,  (1999). J. Appl. Cryst.,32,281-289.
 Peak tails are ignored  where the intensity is below 0.0010 times the peak
   Aniso. broadening axis   0.0   0.0   1.0
;
_pd_proc_ls_prof_R_factor 0.0614
_pd_proc_ls_prof_wR_expected 0.0290
_pd_proc_ls_prof_wR_factor 0.0837
_pd_proc_number_of_points 3471
_pd_spec_mounting ' capillary'
_pd_spec_mount_mode transmission
_pd_spec_shape cylinder
_pd_spec_size_axial 15
_pd_spec_size_equat 0.7
_refine_ls_extinction_method none
_refine_ls_goodness_of_fit_all 3.14
_refine_ls_hydrogen_treatment constr
_refine_ls_matrix_type full
_refine_ls_number_parameters 394
_refine_ls_number_restraints 394
_refine_ls_R_Fsqd_factor 0.10927
_refine_ls_shift/su_max 0.08
_refine_ls_shift/su_mean 0.01
_reflns_d_resolution_high 1.542
_reflns_d_resolution_low 51.885
_reflns_limit_h_max 3
_reflns_limit_h_min 0
_reflns_limit_k_max 9
_reflns_limit_k_min 0
_reflns_limit_l_max 34
_reflns_limit_l_min -33
_reflns_number_total 1109
_cod_data_source_file cg400339z_si_002.cif
_cod_data_source_block BD18-BPR-SML-P21_A_publ
_cod_depositor_comments
;
The following automatic conversions were performed:

'_geom_bond_publ_flag' value 'N' changed to 'n' according to
/home/saulius/struct/CIF-dictionaries/cif_core.dic dictionary named
'cif_core.dic' version 2.4.2 from 2011-04-26 (121
time).

'_geom_angle_publ_flag' value 'N' changed to 'n' according to
/home/saulius/struct/CIF-dictionaries/cif_core.dic dictionary named
'cif_core.dic' version 2.4.2 from 2011-04-26 (236 times).

Automatic conversion script
Id: cif_fix_values 1891 2012-01-12 08:04:46Z andrius 
;
_cod_original_sg_symbol_H-M 'P 21/a'
_cod_database_code 4507937
_gsas_exptl_extinct_corr_t_min 1.00000
_gsas_exptl_extinct_corr_t_max 1.00000

loop_
_symmetry_equiv_pos_site_id
_symmetry_equiv_pos_as_xyz
1 +x,+y,+z
2 -x+1/2,+y+1/2,-z
-1 -x,-y,-z
-2 +x+1/2,-y+1/2,+z

loop_
_atom_site_type_symbol
_atom_site_label
_atom_site_fract_x
_atom_site_fract_y
_atom_site_fract_z
_atom_site_occupancy
_atom_site_thermal_displace_type
_atom_site_U_iso_or_equiv
_atom_site_symmetry_multiplicity
O O1a 0.2737(9) 0.39938(30) 0.43786(10) 1.0 Uiso 0.0253 4
C C1a 0.1592(8) 0.35928(33) 0.41723(5) 1.0 Uiso 0.0253 4
C C2a 0.2537(7) 0.40029(21) 0.39325(6) 1.0 Uiso 0.0253 4
O O2a -0.0171(13) 0.3045(6) 0.41790(9) 1.0 Uiso 0.0253 4
C C3a 0.1417(7) 0.34810(22) 0.37085(7) 1.0 Uiso 0.0253 4
C C4a 0.1758(7) 0.40081(22) 0.34697(7) 1.0 Uiso 0.0253 4
C C5a 0.0320(7) 0.35387(23) 0.32510(7) 1.0 Uiso 0.0253 4
C C6a 0.0773(7) 0.40424(23) 0.30068(7) 1.0 Uiso 0.0253 4
C C7a -0.0570(7) 0.35449(23) 0.27856(7) 1.0 Uiso 0.0253 4
C C8a -0.0106(7) 0.40424(23) 0.25371(7) 1.0 Uiso 0.0253 4
C C9a -0.1589(7) 0.35613(23) 0.23144(7) 1.0 Uiso 0.0253 4
C C10a -0.1121(7) 0.40565(23) 0.20609(7) 1.0 Uiso 0.0253 4
C C11a -0.2636(7) 0.35758(23) 0.18368(7) 1.0 Uiso 0.0253 4
C C12a -0.2156(7) 0.40661(23) 0.15808(7) 1.0 Uiso 0.0253 4
C C13a -0.3663(7) 0.35780(23) 0.13570(7) 1.0 Uiso 0.0253 4
C C14a -0.3198(7) 0.40626(23) 0.11010(7) 1.0 Uiso 0.0253 4
C C15a -0.4729(7) 0.35731(23) 0.08799(7) 1.0 Uiso 0.0253 4
C C16a -0.4293(7) 0.40543(23) 0.06237(7) 1.0 Uiso 0.0253 4
C C17a -0.5842(7) 0.35643(24) 0.04057(7) 1.0 Uiso 0.0253 4
C C18a -0.5427(8) 0.40430(27) 0.01509(7) 1.0 Uiso 0.0253 4
C C1 0.0938(12) 0.43788(23) 0.45609(10) 1.0 Uiso 0.0253 4
C C2 -0.0211(11) 0.36254(24) 0.47209(9) 1.0 Uiso 0.0253 4
C C3 -0.0221(8) 0.39153(26) 0.50020(9) 1.0 Uiso 0.0253 4
C C4 0.1876(11) 0.33853(22) 0.51588(10) 1.0 Uiso 0.0253 4
O O1b 0.3259(10) 0.39927(24) 0.53419(10) 1.0 Uiso 0.0253 4
C C1b 0.4272(6) 0.36268(26) 0.55609(6) 1.0 Uiso 0.0253 4
C C2b 0.3062(7) 0.40327(25) 0.57916(7) 1.0 Uiso 0.0253 4
O O2b 0.6171(13) 0.3133(7) 0.55754(13) 1.0 Uiso 0.0253 4
C C3b 0.4307(7) 0.36093(24) 0.60277(7) 1.0 Uiso 0.0253 4
C C4b 0.3212(6) 0.40239(25) 0.62616(7) 1.0 Uiso 0.0253 4
C C5b 0.4857(6) 0.37119(26) 0.64894(7) 1.0 Uiso 0.0253 4
C C6b 0.3748(6) 0.40648(25) 0.67320(7) 1.0 Uiso 0.0253 4
C C7b 0.5342(7) 0.36650(25) 0.69540(7) 1.0 Uiso 0.0253 4
C C8b 0.4454(7) 0.40436(25) 0.72048(7) 1.0 Uiso 0.0253 4
C C9b 0.6176(7) 0.36367(25) 0.74208(7) 1.0 Uiso 0.0253 4
C C10b 0.5380(7) 0.40021(25) 0.76796(7) 1.0 Uiso 0.0253 4
C C11b 0.7170(7) 0.35788(25) 0.78933(7) 1.0 Uiso 0.0253 4
C C12b 0.6396(6) 0.39258(25) 0.81579(7) 1.0 Uiso 0.0253 4
C C13b 0.8227(6) 0.35039(26) 0.83701(7) 1.0 Uiso 0.0253 4
C C14b 0.7445(6) 0.38417(26) 0.86362(7) 1.0 Uiso 0.0253 4
C C15b 0.9320(6) 0.34359(26) 0.88465(7) 1.0 Uiso 0.0253 4
C C16b 0.8572(7) 0.37812(25) 0.91121(7) 1.0 Uiso 0.0253 4
C C17b 1.0371(7) 0.33415(26) 0.93214(7) 1.0 Uiso 0.0253 4
C C18b 0.9659(8) 0.36934(28) 0.95857(7) 1.0 Uiso 0.0253 4
H H181a -0.3589(24) 0.4057(6) 0.01189(17) 1.0 Uiso 0.0507 4
H H182a -0.6086(16) 0.4644(8) 0.01591(17) 1.0 Uiso 0.0507 4
H H183a -0.6352(14) 0.3726(6) 0.00152(20) 1.0 Uiso 0.0507 4
H H171a -0.7679(24) 0.3566(6) 0.04394(17) 1.0 Uiso 0.0507 4
H H172a -0.5234(16) 0.2957(8) 0.03951(16) 1.0 Uiso 0.0507 4
H H161a -0.2458(24) 0.4050(6) 0.05901(17) 1.0 Uiso 0.0507 4
H H162a -0.4898(16) 0.4662(8) 0.06334(16) 1.0 Uiso 0.0507 4
H H151a -0.6567(24) 0.3573(6) 0.09121(17) 1.0 Uiso 0.0507 4
H H152a -0.4118(16) 0.2966(8) 0.08698(16) 1.0 Uiso 0.0507 4
H H141a -0.1359(24) 0.4058(6) 0.10695(16) 1.0 Uiso 0.0507 4
H H142a -0.3800(16) 0.4670(8) 0.11106(16) 1.0 Uiso 0.0507 4
H H131a -0.5502(23) 0.3578(6) 0.13871(16) 1.0 Uiso 0.0507 4
H H132a -0.3052(16) 0.2973(8) 0.13472(16) 1.0 Uiso 0.0507 4
H H121a -0.2768(16) 0.4672(8) 0.15907(16) 1.0 Uiso 0.0507 4
H H122a -0.0317(23) 0.4066(6) 0.15509(16) 1.0 Uiso 0.0507 4
H H111a -0.2035(16) 0.2969(8) 0.18263(16) 1.0 Uiso 0.0507 4
H H112a -0.4474(23) 0.3579(6) 0.18671(16) 1.0 Uiso 0.0507 4
H H101a 0.0726(23) 0.4057(6) 0.20307(17) 1.0 Uiso 0.0507 4
H H102a -0.1730(16) 0.4663(8) 0.20729(16) 1.0 Uiso 0.0507 4
H H91a -0.3428(23) 0.3556(6) 0.23446(17) 1.0 Uiso 0.0507 4
H H92a -0.0961(16) 0.2957(8) 0.23036(16) 1.0 Uiso 0.0507 4
H H81a 0.1741(23) 0.4049(6) 0.25079(17) 1.0 Uiso 0.0507 4
H H82a -0.0731(16) 0.4645(8) 0.25500(16) 1.0 Uiso 0.0507 4
H H71a -0.2408(23) 0.3511(6) 0.28114(16) 1.0 Uiso 0.0507 4
H H72a 0.0142(16) 0.2952(8) 0.27769(16) 1.0 Uiso 0.0507 4
H H61a 0.2618(23) 0.4080(6) 0.29815(16) 1.0 Uiso 0.0507 4
H H62a 0.0054(16) 0.4633(8) 0.30178(17) 1.0 Uiso 0.0507 4
H H51a 0.0967(16) 0.2938(8) 0.32375(16) 1.0 Uiso 0.0507 4
H H52a -0.1518(23) 0.3525(6) 0.32808(17) 1.0 Uiso 0.0507 4
H H41a 0.3589(24) 0.4048(6) 0.34364(17) 1.0 Uiso 0.0507 4
H H42a 0.1049(16) 0.4598(8) 0.34891(17) 1.0 Uiso 0.0507 4
H H31a -0.0418(22) 0.3375(6) 0.37295(17) 1.0 Uiso 0.0507 4
H H32a 0.2318(17) 0.2920(8) 0.36972(16) 1.0 Uiso 0.0507 4
H H21a 0.4413(21) 0.3981(6) 0.39339(17) 1.0 Uiso 0.0507 4
H H22a 0.1960(16) 0.4614(8) 0.39199(17) 1.0 Uiso 0.0507 4
H H11 -0.0457(31) 0.4683(7) 0.44672(31) 1.0 Uiso 0.0507 4
H H12 0.1872(31) 0.4797(8) 0.46695(32) 1.0 Uiso 0.0507 4
H H21 -0.1980(24) 0.3508(7) 0.4658(5) 1.0 Uiso 0.0507 4
H H22 0.0830(26) 0.3093(8) 0.4706(4) 1.0 Uiso 0.0507 4
H H31 -0.1917(26) 0.3799(7) 0.5067(4) 1.0 Uiso 0.0507 4
H H32 0.0152(19) 0.4545(9) 0.5014(4) 1.0 Uiso 0.0507 4
H H41 0.1045(24) 0.2918(8) 0.52513(30) 1.0 Uiso 0.0507 4
H H42 0.3091(30) 0.3128(7) 0.50451(30) 1.0 Uiso 0.0507 4
H H181b 0.9884(16) 0.4332(8) 0.95913(17) 1.0 Uiso 0.0507 4
H H182b 0.7869(23) 0.3547(6) 0.96160(17) 1.0 Uiso 0.0507 4
H H183b 1.0790(15) 0.3420(6) 0.97151(20) 1.0 Uiso 0.0507 4
H H171b 1.0141(16) 0.2704(8) 0.93163(16) 1.0 Uiso 0.0507 4
H H172b 1.2167(23) 0.3484(6) 0.92923(16) 1.0 Uiso 0.0507 4
H H161b 0.8787(16) 0.4420(8) 0.91191(16) 1.0 Uiso 0.0507 4
H H162b 0.6782(23) 0.3632(6) 0.91402(16) 1.0 Uiso 0.0507 4
H H151b 1.1089(23) 0.3609(6) 0.88159(16) 1.0 Uiso 0.0507 4
H H152b 0.9184(16) 0.2795(8) 0.88425(16) 1.0 Uiso 0.0507 4
H H141b 0.7565(16) 0.4482(8) 0.86418(16) 1.0 Uiso 0.0507 4
H H142b 0.5678(22) 0.3663(6) 0.86654(17) 1.0 Uiso 0.0507 4
H H131b 1.0007(22) 0.3671(6) 0.83429(16) 1.0 Uiso 0.0507 4
H H132b 0.8071(16) 0.2864(8) 0.83636(16) 1.0 Uiso 0.0507 4
H H121b 0.4612(22) 0.3763(6) 0.81857(17) 1.0 Uiso 0.0507 4
H H122b 0.6565(16) 0.4565(8) 0.81630(16) 1.0 Uiso 0.0507 4
H H111b 0.6983(16) 0.2940(8) 0.78877(16) 1.0 Uiso 0.0507 4
H H112b 0.8958(22) 0.3734(6) 0.78665(16) 1.0 Uiso 0.0507 4
H H101b 0.3583(22) 0.3850(6) 0.77056(17) 1.0 Uiso 0.0507 4
H H102b 0.5579(16) 0.4641(8) 0.76820(17) 1.0 Uiso 0.0507 4
H H91b 0.7970(22) 0.3783(6) 0.73954(16) 1.0 Uiso 0.0507 4
H H92b 0.5969(16) 0.2997(8) 0.74185(16) 1.0 Uiso 0.0507 4
H H81b 0.4642(15) 0.4682(8) 0.72049(17) 1.0 Uiso 0.0507 4
H H82b 0.2651(22) 0.3888(6) 0.72262(17) 1.0 Uiso 0.0507 4
H H71b 0.5112(16) 0.3027(8) 0.69535(16) 1.0 Uiso 0.0507 4
H H72b 0.7157(22) 0.3802(6) 0.69361(16) 1.0 Uiso 0.0507 4
H H61b 0.1946(21) 0.3889(6) 0.67404(17) 1.0 Uiso 0.0507 4
H H62b 0.3879(15) 0.4705(8) 0.67361(17) 1.0 Uiso 0.0507 4
H H51b 0.6614(21) 0.3927(6) 0.64760(16) 1.0 Uiso 0.0507 4
H H52b 0.4868(16) 0.3070(8) 0.64937(16) 1.0 Uiso 0.0507 4
H H41b 0.3294(15) 0.4665(8) 0.62498(17) 1.0 Uiso 0.0507 4
H H42b 0.1430(21) 0.3837(6) 0.62778(17) 1.0 Uiso 0.0507 4
H H31b 0.6171(21) 0.3705(6) 0.60306(16) 1.0 Uiso 0.0507 4
H H32b 0.3955(16) 0.2979(8) 0.60265(16) 1.0 Uiso 0.0507 4
H H21b 0.3378(16) 0.4667(8) 0.57953(17) 1.0 Uiso 0.0507 4
H H22b 0.1213(20) 0.3920(6) 0.57853(17) 1.0 Uiso 0.0507 4

loop_
_atom_type_symbol
_atom_type_number_in_cell
_atom_type_scat_dispersion_real
_atom_type_scat_dispersion_imag
_atom_type_scat_Cromer_Mann_a1
_atom_type_scat_Cromer_Mann_a2
_atom_type_scat_Cromer_Mann_a3
_atom_type_scat_Cromer_Mann_a4
_atom_type_scat_Cromer_Mann_b1
_atom_type_scat_Cromer_Mann_b2
_atom_type_scat_Cromer_Mann_b3
_atom_type_scat_Cromer_Mann_b4
_atom_type_scat_Cromer_Mann_c
_atom_type_scat_source
O 16.0 0.000 0.000 3.04850 13.2771 2.28680 5.70110 1.54630 0.32390 0.86700 32.9089 0.25080 International_Tables_Vol_C
C 160.0 0.000 0.000 2.31000 20.8439 1.02000 10.2075 1.58860 0.56870 0.86500 51.6512 0.21560 International_Tables_Vol_C
H 312.0 0.000 0.000 0.49300 10.5109 0.32291 26.1257 0.14019 3.14236 0.04081 57.7997 0.00304 International_Tables_Vol_C

loop_
_geom_angle_atom_site_label_1
_geom_angle_atom_site_label_2
_geom_angle_atom_site_label_3
_geom_angle
_geom_angle_site_symmetry_1
_geom_angle_site_symmetry_3
_geom_angle_publ_flag
C1a O1a C1 115.8(4) 1_555 1_555 n
O1a C1a C2a 110.4(4) 1_555 1_555 n
O1a C1a O2a 124.8(4) 1_555 1_555 n
C2a C1a O2a 124.35(34) 1_555 1_555 n
C1a C2a C3a 108.63(29) 1_555 1_555 n
C1a C2a H21a 109.7(6) 1_555 1_555 n
C1a C2a H22a 109.8(6) 1_555 1_555 n
C3a C2a H21a 109.6(6) 1_555 1_555 n
C3a C2a H22a 109.5(6) 1_555 1_555 n
H21a C2a H22a 109.6(8) 1_555 1_555 n
C2a C3a C4a 109.13(28) 1_555 1_555 n
C2a C3a H31a 109.6(6) 1_555 1_555 n
C2a C3a H32a 109.6(6) 1_555 1_555 n
C4a C3a H31a 109.4(6) 1_555 1_555 n
C4a C3a H32a 109.6(6) 1_555 1_555 n
H31a C3a H32a 109.5(8) 1_555 1_555 n
C3a C4a C5a 108.76(28) 1_555 1_555 n
C3a C4a H41a 109.5(6) 1_555 1_555 n
C3a C4a H42a 109.7(6) 1_555 1_555 n
C5a C4a H41a 109.7(6) 1_555 1_555 n
C5a C4a H42a 109.6(6) 1_555 1_555 n
H41a C4a H42a 109.6(8) 1_555 1_555 n
C4a C5a C6a 109.01(28) 1_555 1_555 n
C4a C5a H51a 109.5(6) 1_555 1_555 n
C4a C5a H52a 109.5(6) 1_555 1_555 n
C6a C5a H51a 109.7(6) 1_555 1_555 n
C6a C5a H52a 109.6(6) 1_555 1_555 n
H51a C5a H52a 109.6(8) 1_555 1_555 n
C5a C6a C7a 108.89(28) 1_555 1_555 n
C5a C6a H61a 109.5(6) 1_555 1_555 n
C5a C6a H62a 109.5(6) 1_555 1_555 n
C7a C6a H61a 109.7(6) 1_555 1_555 n
C7a C6a H62a 109.7(6) 1_555 1_555 n
H61a C6a H62a 109.6(8) 1_555 1_555 n
C6a C7a C8a 109.44(28) 1_555 1_555 n
C6a C7a H71a 109.4(6) 1_555 1_555 n
C6a C7a H72a 109.2(6) 1_555 1_555 n
C8a C7a H71a 109.6(6) 1_555 1_555 n
C8a C7a H72a 109.6(6) 1_555 1_555 n
H71a C7a H72a 109.5(8) 1_555 1_555 n
C7a C8a C9a 109.30(28) 1_555 1_555 n
C7a C8a H81a 109.3(6) 1_555 1_555 n
C7a C8a H82a 109.4(6) 1_555 1_555 n
C9a C8a H81a 109.6(6) 1_555 1_555 n
C9a C8a H82a 109.7(6) 1_555 1_555 n
H81a C8a H82a 109.5(8) 1_555 1_555 n
C8a C9a C10a 109.81(28) 1_555 1_555 n
C8a C9a H91a 109.3(6) 1_555 1_555 n
C8a C9a H92a 109.2(6) 1_555 1_555 n
C10a C9a H91a 109.5(6) 1_555 1_555 n
C10a C9a H92a 109.5(6) 1_555 1_555 n
H91a C9a H92a 109.4(8) 1_555 1_555 n
C9a C10a C11a 109.79(28) 1_555 1_555 n
C9a C10a H101a 109.3(6) 1_555 1_555 n
C9a C10a H102a 109.4(6) 1_555 1_555 n
C11a C10a H101a 109.5(6) 1_555 1_555 n
C11a C10a H102a 109.5(6) 1_555 1_555 n
H101a C10a H102a 109.4(8) 1_555 1_555 n
C10a C11a C12a 110.07(28) 1_555 1_555 n
C10a C11a H111a 109.3(6) 1_555 1_555 n
C10a C11a H112a 109.3(6) 1_555 1_555 n
C12a C11a H111a 109.4(6) 1_555 1_555 n
C12a C11a H112a 109.4(6) 1_555 1_555 n
H111a C11a H112a 109.4(8) 1_555 1_555 n
C11a C12a C13a 109.80(28) 1_555 1_555 n
C11a C12a H121a 109.5(6) 1_555 1_555 n
C11a C12a H122a 109.4(6) 1_555 1_555 n
C13a C12a H121a 109.4(6) 1_555 1_555 n
C13a C12a H122a 109.4(6) 1_555 1_555 n
H121a C12a H122a 109.4(8) 1_555 1_555 n
C12a C13a C14a 110.17(28) 1_555 1_555 n
C12a C13a H131a 109.4(6) 1_555 1_555 n
C12a C13a H132a 109.4(6) 1_555 1_555 n
C14a C13a H131a 109.2(6) 1_555 1_555 n
C14a C13a H132a 109.3(6) 1_555 1_555 n
H131a C13a H132a 109.4(8) 1_555 1_555 n
C13a C14a C15a 109.61(28) 1_555 1_555 n
C13a C14a H141a 109.4(6) 1_555 1_555 n
C13a C14a H142a 109.5(6) 1_555 1_555 n
C15a C14a H141a 109.4(6) 1_555 1_555 n
C15a C14a H142a 109.4(6) 1_555 1_555 n
H141a C14a H142a 109.4(8) 1_555 1_555 n
C14a C15a C16a 110.06(28) 1_555 1_555 n
C14a C15a H151a 109.4(6) 1_555 1_555 n
C14a C15a H152a 109.4(6) 1_555 1_555 n
C16a C15a H151a 109.3(6) 1_555 1_555 n
C16a C15a H152a 109.3(6) 1_555 1_555 n
H151a C15a H152a 109.3(8) 1_555 1_555 n
C15a C16a C17a 109.53(28) 1_555 1_555 n
C15a C16a H161a 109.5(6) 1_555 1_555 n
C15a C16a H162a 109.6(6) 1_555 1_555 n
C17a C16a H161a 109.4(6) 1_555 1_555 n
C17a C16a H162a 109.4(6) 1_555 1_555 n
H161a C16a H162a 109.5(8) 1_555 1_555 n
C16a C17a C18a 109.73(29) 1_555 1_555 n
C16a C17a H171a 109.5(6) 1_555 1_555 n
C16a C17a H172a 109.5(6) 1_555 1_555 n
C18a C17a H171a 109.3(6) 1_555 1_555 n
C18a C17a H172a 109.4(6) 1_555 1_555 n
H171a C17a H172a 109.4(8) 1_555 1_555 n
C17a C18a H181a 109.5(6) 1_555 1_555 n
C17a C18a H182a 109.5(6) 1_555 1_555 n
C17a C18a H183a 109.4(7) 1_555 1_555 n
H181a C18a H182a 109.5(8) 1_555 1_555 n
H181a C18a H183a 109.5(8) 1_555 1_555 n
H182a C18a H183a 109.4(8) 1_555 1_555 n
O1a C1 C2 109.41(33) 1_555 1_555 n
O1a C1 H11 108.7(11) 1_555 1_555 n
O1a C1 H12 109.5(11) 1_555 1_555 n
C2 C1 H11 109.5(10) 1_555 1_555 n
C2 C1 H12 110.2(10) 1_555 1_555 n
H11 C1 H12 109.5(11) 1_555 1_555 n
C1 C2 C3 109.56(34) 1_555 1_555 n
C1 C2 H21 108.7(12) 1_555 1_555 n
C1 C2 H22 109.6(11) 1_555 1_555 n
C3 C2 H21 109.7(14) 1_555 1_555 n
C3 C2 H22 109.7(13) 1_555 1_555 n
H21 C2 H22 109.5(12) 1_555 1_555 n
C2 C3 C4 109.7(4) 1_555 1_555 n
C2 C3 H31 109.2(13) 1_555 1_555 n
C2 C3 H32 109.2(13) 1_555 1_555 n
C4 C3 H31 109.5(11) 1_555 1_555 n
C4 C3 H32 109.8(9) 1_555 1_555 n
H31 C3 H32 109.5(11) 1_555 1_555 n
C3 C4 O1b 109.41(31) 1_555 1_555 n
C3 C4 H41 109.4(9) 1_555 1_555 n
C3 C4 H42 109.1(10) 1_555 1_555 n
O1b C4 H41 109.1(10) 1_555 1_555 n
O1b C4 H42 110.3(10) 1_555 1_555 n
H41 C4 H42 109.5(11) 1_555 1_555 n
C4 O1b C1b 117.21(34) 1_555 1_555 n
O1b C1b C2b 111.34(33) 1_555 1_555 n
O1b C1b O2b 124.8(5) 1_555 1_555 n
C2b C1b O2b 123.0(4) 1_555 1_555 n
C1b C2b C3b 108.54(29) 1_555 1_555 n
C1b C2b H21b 109.8(6) 1_555 1_555 n
C1b C2b H22b 109.8(6) 1_555 1_555 n
C3b C2b H21b 109.5(6) 1_555 1_555 n
C3b C2b H22b 109.6(6) 1_555 1_555 n
H21b C2b H22b 109.7(8) 1_555 1_555 n
C2b C3b C4b 109.83(29) 1_555 1_555 n
C2b C3b H31b 109.4(6) 1_555 1_555 n
C2b C3b H32b 109.6(6) 1_555 1_555 n
C4b C3b H31b 109.1(6) 1_555 1_555 n
C4b C3b H32b 109.5(6) 1_555 1_555 n
H31b C3b H32b 109.4(8) 1_555 1_555 n
C3b C4b C5b 107.82(28) 1_555 1_555 n
C3b C4b H41b 109.8(6) 1_555 1_555 n
C3b C4b H42b 109.8(6) 1_555 1_555 n
C5b C4b H41b 109.6(6) 1_555 1_555 n
C5b C4b H42b 109.8(6) 1_555 1_555 n
H41b C4b H42b 109.9(8) 1_555 1_555 n
C4b C5b C6b 110.16(28) 1_555 1_555 n
C4b C5b H51b 109.3(6) 1_555 1_555 n
C4b C5b H52b 109.3(6) 1_555 1_555 n
C6b C5b H51b 109.3(6) 1_555 1_555 n
C6b C5b H52b 109.4(6) 1_555 1_555 n
H51b C5b H52b 109.4(8) 1_555 1_555 n
C5b C6b C7b 107.59(28) 1_555 1_555 n
C5b C6b H61b 109.7(6) 1_555 1_555 n
C5b C6b H62b 109.8(6) 1_555 1_555 n
C7b C6b H61b 109.9(6) 1_555 1_555 n
C7b C6b H62b 110.0(6) 1_555 1_555 n
H61b C6b H62b 109.8(8) 1_555 1_555 n
C6b C7b C8b 110.41(29) 1_555 1_555 n
C6b C7b H71b 109.1(6) 1_555 1_555 n
C6b C7b H72b 109.2(6) 1_555 1_555 n
C8b C7b H71b 109.3(6) 1_555 1_555 n
C8b C7b H72b 109.4(6) 1_555 1_555 n
H71b C7b H72b 109.4(8) 1_555 1_555 n
C7b C8b C9b 108.07(28) 1_555 1_555 n
C7b C8b H81b 109.7(6) 1_555 1_555 n
C7b C8b H82b 109.5(6) 1_555 1_555 n
C9b C8b H81b 109.9(6) 1_555 1_555 n
C9b C8b H82b 109.8(6) 1_555 1_555 n
H81b C8b H82b 109.7(8) 1_555 1_555 n
C8b C9b C10b 110.42(28) 1_555 1_555 n
C8b C9b H91b 109.2(6) 1_555 1_555 n
C8b C9b H92b 109.1(6) 1_555 1_555 n
C10b C9b H91b 109.4(6) 1_555 1_555 n
C10b C9b H92b 109.4(6) 1_555 1_555 n
H91b C9b H92b 109.3(8) 1_555 1_555 n
C9b C10b C11b 108.94(28) 1_555 1_555 n
C9b C10b H101b 109.4(6) 1_555 1_555 n
C9b C10b H102b 109.5(6) 1_555 1_555 n
C11b C10b H101b 109.7(6) 1_555 1_555 n
C11b C10b H102b 109.7(6) 1_555 1_555 n
H101b C10b H102b 109.6(8) 1_555 1_555 n
C10b C11b C12b 110.26(28) 1_555 1_555 n
C10b C11b H111b 109.2(6) 1_555 1_555 n
C10b C11b H112b 109.3(6) 1_555 1_555 n
C12b C11b H111b 109.4(6) 1_555 1_555 n
C12b C11b H112b 109.4(6) 1_555 1_555 n
H111b C11b H112b 109.4(8) 1_555 1_555 n
C11b C12b C13b 109.70(28) 1_555 1_555 n
C11b C12b H121b 109.4(6) 1_555 1_555 n
C11b C12b H122b 109.4(6) 1_555 1_555 n
C13b C12b H121b 109.5(6) 1_555 1_555 n
C13b C12b H122b 109.5(6) 1_555 1_555 n
H121b C12b H122b 109.5(8) 1_555 1_555 n
C12b C13b C14b 110.00(28) 1_555 1_555 n
C12b C13b H131b 109.4(6) 1_555 1_555 n
C12b C13b H132b 109.4(6) 1_555 1_555 n
C14b C13b H131b 109.3(6) 1_555 1_555 n
C14b C13b H132b 109.4(6) 1_555 1_555 n
H131b C13b H132b 109.4(8) 1_555 1_555 n
C13b C14b C15b 109.73(28) 1_555 1_555 n
C13b C14b H141b 109.5(6) 1_555 1_555 n
C13b C14b H142b 109.4(6) 1_555 1_555 n
C15b C14b H141b 109.4(6) 1_555 1_555 n
C15b C14b H142b 109.4(6) 1_555 1_555 n
H141b C14b H142b 109.5(8) 1_555 1_555 n
C14b C15b C16b 109.95(28) 1_555 1_555 n
C14b C15b H151b 109.4(6) 1_555 1_555 n
C14b C15b H152b 109.4(6) 1_555 1_555 n
C16b C15b H151b 109.3(6) 1_555 1_555 n
C16b C15b H152b 109.4(6) 1_555 1_555 n
H151b C15b H152b 109.4(8) 1_555 1_555 n
C15b C16b C17b 109.61(28) 1_555 1_555 n
C15b C16b H161b 109.5(6) 1_555 1_555 n
C15b C16b H162b 109.5(6) 1_555 1_555 n
C17b C16b H161b 109.4(6) 1_555 1_555 n
C17b C16b H162b 109.4(6) 1_555 1_555 n
H161b C16b H162b 109.5(8) 1_555 1_555 n
C16b C17b C18b 109.77(29) 1_555 1_555 n
C16b C17b H171b 109.5(6) 1_555 1_555 n
C16b C17b H172b 109.5(6) 1_555 1_555 n
C18b C17b H171b 109.3(6) 1_555 1_555 n
C18b C17b H172b 109.3(6) 1_555 1_555 n
H171b C17b H172b 109.4(8) 1_555 1_555 n
C17b C18b H181b 109.5(6) 1_555 1_555 n
C17b C18b H182b 109.5(6) 1_555 1_555 n
C17b C18b H183b 109.4(7) 1_555 1_555 n
H181b C18b H182b 109.5(8) 1_555 1_555 n
H181b C18b H183b 109.4(8) 1_555 1_555 n
H182b C18b H183b 109.4(8) 1_555 1_555 n

loop_
_geom_bond_atom_site_label_1
_geom_bond_atom_site_label_2
_geom_bond_distance
_geom_bond_site_symmetry_2
_geom_bond_publ_flag
O1a C1a 1.335(6) 1_555 n
O1a C1 1.456(7) 1_555 n
C1a C2a 1.482(5) 1_555 n
C1a O2a 1.205(9) 1_555 n
C2a C3a 1.487(5) 1_555 n
C3a C4a 1.481(5) 1_555 n
C4a C5a 1.493(5) 1_555 n
C5a C6a 1.497(5) 1_555 n
C6a C7a 1.501(5) 1_555 n
C7a C8a 1.513(5) 1_555 n
C8a C9a 1.526(5) 1_555 n
C9a C10a 1.534(5) 1_555 n
C10a C11a 1.539(5) 1_555 n
C11a C12a 1.543(5) 1_555 n
C12a C13a 1.541(5) 1_555 n
C13a C14a 1.538(5) 1_555 n
C14a C15a 1.537(5) 1_555 n
C15a C16a 1.533(5) 1_555 n
C16a C17a 1.531(5) 1_555 n
C17a C18a 1.523(5) 1_555 n
C1 C2 1.520(6) 1_555 n
C2 C3 1.522(6) 1_555 n
C3 C4 1.525(6) 1_555 n
C4 O1b 1.464(6) 1_555 n
O1b C1b 1.341(6) 1_555 n
C1b C2b 1.494(5) 1_555 n
C1b O2b 1.206(9) 1_555 n
C2b C3b 1.491(5) 1_555 n
C3b C4b 1.489(5) 1_555 n
C4b C5b 1.489(5) 1_555 n
C5b C6b 1.495(5) 1_555 n
C6b C7b 1.499(5) 1_555 n
C7b C8b 1.504(5) 1_555 n
C8b C9b 1.514(5) 1_555 n
C9b C10b 1.519(5) 1_555 n
C10b C11b 1.535(5) 1_555 n
C11b C12b 1.534(5) 1_555 n
C12b C13b 1.540(5) 1_555 n
C13b C14b 1.537(5) 1_555 n
C14b C15b 1.536(5) 1_555 n
C15b C16b 1.534(5) 1_555 n
C16b C17b 1.531(5) 1_555 n
C17b C18b 1.525(5) 1_555 n
H181a C18a 0.950(12) 1_555 n
H182a C18a 0.951(12) 1_555 n
H183a C18a 0.952(10) 1_555 n
H171a C17a 0.952(12) 1_555 n
H172a C17a 0.951(12) 1_555 n
H161a C16a 0.950(12) 1_555 n
H162a C16a 0.951(12) 1_555 n
H151a C15a 0.950(12) 1_555 n
H152a C15a 0.951(12) 1_555 n
H141a C14a 0.950(12) 1_555 n
H142a C14a 0.950(12) 1_555 n
H131a C13a 0.949(12) 1_555 n
H132a C13a 0.949(12) 1_555 n
H121a C12a 0.951(12) 1_555 n
H122a C12a 0.948(12) 1_555 n
H111a C11a 0.950(12) 1_555 n
H112a C11a 0.948(12) 1_555 n
H101a C10a 0.952(12) 1_555 n
H102a C10a 0.951(12) 1_555 n
H91a C9a 0.949(12) 1_555 n
H92a C9a 0.951(12) 1_555 n
H81a C8a 0.952(12) 1_555 n
H82a C8a 0.949(12) 1_555 n
H71a C7a 0.945(12) 1_555 n
H72a C7a 0.950(12) 1_555 n
H61a C6a 0.948(12) 1_555 n
H62a C6a 0.949(12) 1_555 n
H51a C5a 0.950(12) 1_555 n
H52a C5a 0.947(12) 1_555 n
H41a C4a 0.950(12) 1_555 n
H42a C4a 0.950(12) 1_555 n
H31a C3a 0.951(12) 1_555 n
H32a C3a 0.950(11) 1_555 n
H21a C2a 0.948(11) 1_555 n
H22a C2a 0.951(12) 1_555 n
H11 C1 0.952(15) 1_555 n
H12 C1 0.949(15) 1_555 n
H21 C2 0.954(14) 1_555 n
H22 C2 0.952(13) 1_555 n
H31 C3 0.950(16) 1_555 n
H32 C3 0.952(13) 1_555 n
H41 C4 0.950(14) 1_555 n
H42 C4 0.950(16) 1_555 n
H181b C18b 0.951(13) 1_555 n
H182b C18b 0.950(12) 1_555 n
H183b C18b 0.953(10) 1_555 n
H171b C17b 0.950(13) 1_555 n
H172b C17b 0.950(12) 1_555 n
H161b C16b 0.951(13) 1_555 n
H162b C16b 0.948(12) 1_555 n
H151b C15b 0.949(12) 1_555 n
H152b C15b 0.950(13) 1_555 n
H141b C14b 0.950(13) 1_555 n
H142b C14b 0.949(12) 1_555 n
H131b C13b 0.949(12) 1_555 n
H132b C13b 0.950(13) 1_555 n
H121b C12b 0.949(12) 1_555 n
H122b C12b 0.950(13) 1_555 n
H111b C11b 0.951(13) 1_555 n
H112b C11b 0.948(12) 1_555 n
H101b C10b 0.951(12) 1_555 n
H102b C10b 0.951(13) 1_555 n
H91b C9b 0.947(12) 1_555 n
H92b C9b 0.952(13) 1_555 n
H81b C8b 0.949(13) 1_555 n
H82b C8b 0.950(11) 1_555 n
H71b C7b 0.951(13) 1_555 n
H72b C7b 0.947(11) 1_555 n
H61b C6b 0.950(11) 1_555 n
H62b C6b 0.950(13) 1_555 n
H51b C5b 0.948(11) 1_555 n
H52b C5b 0.950(13) 1_555 n
H41b C4b 0.951(13) 1_555 n
H42b C4b 0.949(11) 1_555 n
H31b C3b 0.951(11) 1_555 n
H32b C3b 0.949(13) 1_555 n
H21b C2b 0.952(13) 1_555 n
H22b C2b 0.948(11) 1_555 n
